data_1570093
loop_
_publ_author_name
'St\"uhler, Merlin R.'
'Gallizioli, Cesare'
'Rupf, Susanne M.'
'Plajer, Alex J.'

_publ_section_title
;
 Ring-opening terpolymerisation of phthalic thioanhydride with carbon
 dioxide and epoxides
;
_journal_issue 42
_journal_name_full 'Polymer Chemistry'
_journal_page_first 4848
_journal_page_last 4855
_journal_paper_doi 10.1039/D3PY01022H
_journal_volume 14
_journal_year 2023
_chemical_formula_moiety 'C24 H23 Cr N2 O7, C H4 O'
_chemical_formula_sum 'C25 H27 Cr N2 O8'
_chemical_formula_weight 535.48
_space_group_crystal_system triclinic
_space_group_IT_number 2
_space_group_name_Hall '-P 1'
_space_group_name_H-M_alt 'P -1'
_atom_sites_solution_hydrogens mixed
_atom_sites_solution_primary dual
_audit_creation_date 2023-08-29
_audit_creation_method
;
Olex2 1.3
(compiled Nov 21 2019 18:26:39 for OlexSys, GUI svn.r6003)
;
_audit_update_record
;
2023-08-29 deposited with the CCDC.	2023-10-06 downloaded from the CCDC.
;
_cell_angle_alpha 98.341(3)
_cell_angle_beta 100.448(3)
_cell_angle_gamma 115.303(3)
_cell_formula_units_Z 2
_cell_length_a 10.7338(8)
_cell_length_b 10.8127(8)
_cell_length_c 11.6585(9)
_cell_measurement_reflns_used 9920
_cell_measurement_temperature 100.0
_cell_measurement_theta_max 25.44
_cell_measurement_theta_min 2.45
_cell_volume 1164.70(16)
_computing_cell_refinement 'SAINT V8.38A (Bruker, 2018)'
_computing_data_reduction 'SAINT V8.38A (Bruker, 2018)'
_computing_molecular_graphics 'Olex2 1.3 (Dolomanov et al., 2009)'
_computing_publication_material 'Olex2 1.3 (Dolomanov et al., 2009)'
_computing_structure_refinement 'XL  (Sheldrick, 2008)'
_computing_structure_solution 'SHELXT 2014/5 (Sheldrick, 2014)'
_diffrn_ambient_temperature 100.0
_diffrn_measured_fraction_theta_full 0.998
_diffrn_measured_fraction_theta_max 0.994
_diffrn_measurement_device_type 'Bruker APEX-II CCD'
_diffrn_measurement_method '\f and \w scans'
_diffrn_radiation_type MoK\a
_diffrn_radiation_wavelength 0.71073
_diffrn_reflns_av_R_equivalents 0.0672
_diffrn_reflns_av_unetI/netI 0.0353
_diffrn_reflns_Laue_measured_fraction_full 0.998
_diffrn_reflns_Laue_measured_fraction_max 0.994
_diffrn_reflns_limit_h_max 12
_diffrn_reflns_limit_h_min -12
_diffrn_reflns_limit_k_max 13
_diffrn_reflns_limit_k_min -13
_diffrn_reflns_limit_l_max 14
_diffrn_reflns_limit_l_min -14
_diffrn_reflns_number 38482
_diffrn_reflns_point_group_measured_fraction_full 0.998
_diffrn_reflns_point_group_measured_fraction_max 0.994
_diffrn_reflns_theta_full 25.242
_diffrn_reflns_theta_max 25.449
_diffrn_reflns_theta_min 2.152
_diffrn_source_current 1.0
_diffrn_source_power 0.05
_diffrn_source_voltage 50.0
_diffrn_standards_number 0
_exptl_absorpt_coefficient_mu 0.547
_exptl_absorpt_correction_T_max 0.7452
_exptl_absorpt_correction_T_min 0.6538
_exptl_absorpt_correction_type multi-scan
_exptl_absorpt_process_details
;
SADABS-2016/2 (Bruker,2016/2) was used for absorption correction.
wR2(int) was 0.0929 before and 0.0708 after correction.
The Ratio of minimum to maximum transmission is 0.8773.
The \l/2 correction factor is Not present.
;
_exptl_crystal_colour red
_exptl_crystal_colour_primary red
_exptl_crystal_density_diffrn 1.527
_exptl_crystal_description block
_exptl_crystal_F_000 558
_exptl_crystal_recrystallization_method 'Re-crystallisation from solvent: ethanol'
_exptl_crystal_size_max 0.9
_exptl_crystal_size_mid 0.8
_exptl_crystal_size_min 0.11
_refine_diff_density_max 0.771
_refine_diff_density_min -0.680
_refine_diff_density_rms 0.081
_refine_ls_extinction_method none
_refine_ls_goodness_of_fit_ref 1.042
_refine_ls_hydrogen_treatment mixed
_refine_ls_matrix_type full
_refine_ls_number_parameters 338
_refine_ls_number_reflns 4276
_refine_ls_number_restraints 0
_refine_ls_restrained_S_all 1.042
_refine_ls_R_factor_all 0.0607
_refine_ls_R_factor_gt 0.0506
_refine_ls_shift/su_max 0.001
_refine_ls_shift/su_mean 0.000
_refine_ls_structure_factor_coef Fsqd
_refine_ls_weighting_details 'w=1/[\s^2^(Fo^2^)+(0.0706P)^2^+2.4682P] where P=(Fo^2^+2Fc^2^)/3'
_refine_ls_weighting_scheme calc
_refine_ls_wR_factor_gt 0.1328
_refine_ls_wR_factor_ref 0.1391
_reflns_Friedel_coverage 0.000
_reflns_number_gt 3663
_reflns_number_total 4276
_reflns_threshold_expression 'I > 2\s(I)'
_cod_data_source_file d3py01022h2.cif
_cod_data_source_block p-1
_cod_depositor_comments 'Adding full bibliography for 1570093.cif.'
_cod_original_cell_volume 1164.70(15)
_cod_database_code 1570093
_shelx_shelxl_version_number 2018/3
_shelx_space_group_comment
;
The symmetry employed for this shelxl refinement is uniquely defined
by the following loop, which should always be used as a source of
symmetry information in preference to the above space-group names.
They are only intended as comments.
;
_shelx_estimated_absorpt_t_max 0.942
_shelx_estimated_absorpt_t_min 0.639
_olex2_refinement_description
;
1. Fixed Uiso
 At 1.2 times of:
  All C(H) groups
 At 1.5 times of:
  All C(H,H,H) groups, All O(H) groups
2.a Aromatic/amide H refined with riding coordinates:
 C3(H3), C4(H4), C5(H5), C6(H6), C12(H12), C13(H13), C14(H14), C16(H16),
 C22(H22), C23(H23), C24(H24), C26(H26)
2.b Idealised Me refined as rotating group:
 C31(H31A,H31B,H31C), C50(H50A,H50B,H50C), C60(H60A,H60B,H60C), C70(H70A,H70B,
 H70C)
2.c Idealised tetrahedral OH refined as rotating group:
 O5(H5A)
;
_olex2_submission_special_instructions 'No special instructions were received'

loop_
_space_group_symop_operation_xyz
'x, y, z'
'-x, -y, -z'

loop_
_atom_site_label
_atom_site_type_symbol
_atom_site_fract_x
_atom_site_fract_y
_atom_site_fract_z
_atom_site_U_iso_or_equiv
_atom_site_adp_type
_atom_site_occupancy
_atom_site_site_symmetry_order
_atom_site_calc_flag
_atom_site_refinement_flags_posn
_atom_site_refinement_flags_adp
_atom_site_refinement_flags_occupancy
_atom_site_disorder_assembly
_atom_site_disorder_group
Cr01 Cr 0.58295(5) 0.73149(5) 0.59885(4) 0.01375(16) Uani 1 1 d . . . . .
O1 O 0.5593(2) 0.5875(2) 0.68648(19) 0.0177(5) Uani 1 1 d . . . . .
O2 O 0.3938(2) 0.6225(2) 0.48995(19) 0.0171(5) Uani 1 1 d . . . . .
O8 O 0.6618(3) 0.6420(2) 0.4850(3) 0.0174(5) Uani 1 1 d . . . . .
O3 O 0.5156(2) 0.8351(2) 0.7010(2) 0.0216(5) Uani 1 1 d . . . . .
O4 O 0.3549(3) 0.8863(3) 0.7572(2) 0.0320(6) Uani 1 1 d . . . . .
O5 O 0.2062(3) 0.9545(3) 0.9008(2) 0.0373(7) Uani 1 1 d . . . . .
H5A H 0.241280 0.931222 0.847830 0.056 Uiso 1 1 calc R U . . .
O6 O 0.1386(2) 0.4356(2) 0.3684(2) 0.0217(5) Uani 1 1 d . . . . .
O7 O 0.4610(2) 0.3752(2) 0.7833(2) 0.0204(5) Uani 1 1 d . . . . .
N1 N 0.7854(3) 0.8565(3) 0.7013(2) 0.0166(5) Uani 1 1 d . . . . .
N2 N 0.6336(3) 0.8875(2) 0.5121(2) 0.0137(5) Uani 1 1 d . . . . .
C1 C 0.8600(3) 0.9761(3) 0.6581(3) 0.0174(6) Uani 1 1 d . . . . .
C2 C 0.7798(3) 0.9946(3) 0.5595(3) 0.0161(6) Uani 1 1 d . . . . .
C3 C 0.8423(4) 1.1112(3) 0.5126(3) 0.0219(7) Uani 1 1 d . . . . .
H3 H 0.788069 1.123796 0.445545 0.026 Uiso 1 1 calc R U . . .
C4 C 0.9848(4) 1.2084(4) 0.5656(3) 0.0250(7) Uani 1 1 d . . . . .
H4 H 1.027609 1.289504 0.535831 0.030 Uiso 1 1 calc R U . . .
C5 C 1.0654(4) 1.1890(4) 0.6609(3) 0.0253(7) Uani 1 1 d . . . . .
H5 H 1.163412 1.255862 0.694948 0.030 Uiso 1 1 calc R U . . .
C6 C 1.0049(3) 1.0733(3) 0.7073(3) 0.0214(7) Uani 1 1 d . . . . .
H6 H 1.061296 1.059911 0.772291 0.026 Uiso 1 1 calc R U . . .
C10 C 0.6406(3) 0.6000(3) 0.7911(3) 0.0165(6) Uani 1 1 d . . . . .
C11 C 0.5910(3) 0.4868(3) 0.8484(3) 0.0187(7) Uani 1 1 d . . . . .
C12 C 0.6695(4) 0.4932(4) 0.9578(3) 0.0231(7) Uani 1 1 d . . . . .
H12 H 0.633418 0.417214 0.994781 0.028 Uiso 1 1 calc R U . . .
C13 C 0.8032(4) 0.6113(4) 1.0156(3) 0.0258(8) Uani 1 1 d . . . . .
H13 H 0.857144 0.615381 1.091569 0.031 Uiso 1 1 calc R U . . .
C14 C 0.8548(4) 0.7196(4) 0.9622(3) 0.0242(7) Uani 1 1 d . . . . .
H14 H 0.946069 0.798298 1.000862 0.029 Uiso 1 1 calc R U . . .
C15 C 0.7755(4) 0.7177(3) 0.8503(3) 0.0204(7) Uani 1 1 d . . . . .
C16 C 0.8420(3) 0.8361(3) 0.8004(3) 0.0195(7) Uani 1 1 d . . . . .
H16 H 0.936253 0.906075 0.844215 0.023 Uiso 1 1 calc R U . . .
C20 C 0.3328(3) 0.6588(3) 0.4018(3) 0.0156(6) Uani 1 1 d . . . . .
C21 C 0.1914(3) 0.5598(3) 0.3325(3) 0.0183(6) Uani 1 1 d . . . . .
C22 C 0.1192(3) 0.5883(3) 0.2392(3) 0.0228(7) Uani 1 1 d . . . . .
H22 H 0.024225 0.520587 0.195149 0.027 Uiso 1 1 calc R U . . .
C23 C 0.1857(4) 0.7179(4) 0.2083(3) 0.0245(7) Uani 1 1 d . . . . .
H23 H 0.136011 0.737307 0.142933 0.029 Uiso 1 1 calc R U . . .
C24 C 0.3215(3) 0.8154(3) 0.2726(3) 0.0196(7) Uani 1 1 d . . . . .
H24 H 0.365317 0.902932 0.251868 0.023 Uiso 1 1 calc R U . . .
C25 C 0.3987(3) 0.7888(3) 0.3696(3) 0.0158(6) Uani 1 1 d . . . . .
C26 C 0.5446(3) 0.8944(3) 0.4252(3) 0.0164(6) Uani 1 1 d . . . . .
H26 H 0.578837 0.976661 0.395548 0.020 Uiso 1 1 calc R U . . .
C30 C 0.4063(4) 0.8040(4) 0.7434(3) 0.0250(7) Uani 1 1 d . . . . .
C31 C 0.3440(5) 0.6655(5) 0.7779(5) 0.0496(12) Uani 1 1 d . . . . .
H31A H 0.290230 0.588016 0.704924 0.074 Uiso 1 1 calc R U . . .
H31B H 0.279757 0.666044 0.827657 0.074 Uiso 1 1 calc R U . . .
H31C H 0.421595 0.652227 0.823584 0.074 Uiso 1 1 calc R U . . .
C50 C 0.2971(5) 0.9870(5) 1.0139(4) 0.0470(11) Uani 1 1 d . . . . .
H50A H 0.326150 0.913022 1.018961 0.070 Uiso 1 1 calc R U . . .
H50B H 0.247313 0.993053 1.075430 0.070 Uiso 1 1 calc R U . . .
H50C H 0.382149 1.077876 1.027248 0.070 Uiso 1 1 calc R U . . .
C60 C -0.0044(4) 0.3326(4) 0.3048(3) 0.0279(8) Uani 1 1 d . . . . .
H60A H -0.013973 0.315453 0.218000 0.042 Uiso 1 1 calc R U . . .
H60B H -0.071094 0.367103 0.323278 0.042 Uiso 1 1 calc R U . . .
H60C H -0.026291 0.244278 0.329377 0.042 Uiso 1 1 calc R U . . .
C70 C 0.4110(4) 0.2539(3) 0.8321(3) 0.0241(7) Uani 1 1 d . . . . .
H70A H 0.325199 0.176286 0.773879 0.036 Uiso 1 1 calc R U . . .
H70B H 0.387630 0.277689 0.907005 0.036 Uiso 1 1 calc R U . . .
H70C H 0.485913 0.224863 0.848847 0.036 Uiso 1 1 calc R U . . .
H8A H 0.684(5) 0.595(5) 0.511(4) 0.038(14) Uiso 1 1 d . . . . .
H8B H 0.618(5) 0.616(5) 0.435(4) 0.025(14) Uiso 1 1 d . . . . .

loop_
_atom_site_aniso_label
_atom_site_aniso_U_11
_atom_site_aniso_U_22
_atom_site_aniso_U_33
_atom_site_aniso_U_23
_atom_site_aniso_U_13
_atom_site_aniso_U_12
Cr01 0.0118(3) 0.0087(2) 0.0172(3) 0.00505(18) 0.00200(19) 0.00191(19)
O1 0.0176(11) 0.0113(10) 0.0176(11) 0.0053(8) 0.0012(9) 0.0018(9)
O2 0.0148(10) 0.0127(10) 0.0215(11) 0.0072(9) 0.0027(9) 0.0044(9)
O8 0.0125(12) 0.0147(12) 0.0203(14) 0.0047(11) -0.0007(11) 0.0042(10)
O3 0.0196(12) 0.0149(11) 0.0269(12) 0.0029(9) 0.0094(10) 0.0047(9)
O4 0.0303(14) 0.0303(14) 0.0392(15) 0.0129(12) 0.0126(12) 0.0152(12)
O5 0.0323(15) 0.0397(16) 0.0324(14) 0.0000(12) 0.0038(12) 0.0148(13)
O6 0.0140(11) 0.0132(11) 0.0285(12) 0.0077(9) 0.0005(9) -0.0006(9)
O7 0.0175(11) 0.0125(11) 0.0267(12) 0.0107(9) 0.0044(9) 0.0019(9)
N1 0.0170(13) 0.0119(12) 0.0189(13) 0.0041(10) 0.0037(10) 0.0055(11)
N2 0.0117(12) 0.0085(12) 0.0179(13) 0.0012(10) 0.0034(10) 0.0028(10)
C1 0.0193(16) 0.0110(14) 0.0196(15) 0.0031(12) 0.0050(12) 0.0055(13)
C2 0.0132(15) 0.0109(14) 0.0218(16) 0.0040(12) 0.0045(12) 0.0036(12)
C3 0.0181(16) 0.0194(16) 0.0237(17) 0.0090(13) 0.0023(13) 0.0049(14)
C4 0.0195(17) 0.0166(16) 0.0291(18) 0.0103(14) 0.0044(14) -0.0008(14)
C5 0.0159(16) 0.0193(17) 0.0311(19) 0.0068(14) 0.0018(14) 0.0011(14)
C6 0.0160(16) 0.0192(16) 0.0229(16) 0.0053(13) 0.0006(13) 0.0046(13)
C10 0.0186(15) 0.0147(15) 0.0165(15) 0.0041(12) 0.0033(12) 0.0084(13)
C11 0.0166(15) 0.0145(15) 0.0224(16) 0.0050(12) 0.0051(13) 0.0049(13)
C12 0.0266(18) 0.0218(17) 0.0246(17) 0.0121(14) 0.0090(14) 0.0118(15)
C13 0.0247(18) 0.0292(18) 0.0205(17) 0.0088(14) -0.0008(14) 0.0118(15)
C14 0.0214(17) 0.0198(17) 0.0253(17) 0.0060(14) 0.0000(14) 0.0066(14)
C15 0.0205(16) 0.0173(16) 0.0223(16) 0.0055(13) 0.0042(13) 0.0082(14)
C16 0.0175(15) 0.0142(15) 0.0209(16) 0.0031(12) -0.0003(13) 0.0048(13)
C20 0.0135(14) 0.0119(14) 0.0190(15) 0.0027(12) 0.0019(12) 0.0050(12)
C21 0.0154(15) 0.0135(15) 0.0248(16) 0.0063(12) 0.0068(13) 0.0046(13)
C22 0.0132(15) 0.0174(16) 0.0291(18) 0.0054(13) -0.0013(13) 0.0023(13)
C23 0.0224(17) 0.0198(17) 0.0278(18) 0.0092(14) -0.0008(14) 0.0089(14)
C24 0.0188(16) 0.0142(15) 0.0263(17) 0.0061(13) 0.0048(13) 0.0084(13)
C25 0.0146(15) 0.0109(14) 0.0228(16) 0.0054(12) 0.0048(12) 0.0066(12)
C26 0.0183(15) 0.0102(14) 0.0200(15) 0.0050(12) 0.0043(12) 0.0062(13)
C30 0.0220(17) 0.0299(19) 0.0219(17) 0.0096(14) 0.0036(14) 0.0111(15)
C31 0.043(2) 0.060(3) 0.080(3) 0.051(3) 0.038(2) 0.036(2)
C50 0.044(3) 0.059(3) 0.033(2) 0.018(2) 0.0041(19) 0.021(2)
C60 0.0164(16) 0.0209(17) 0.0299(19) 0.0059(14) -0.0018(14) -0.0028(14)
C70 0.0237(17) 0.0171(16) 0.0346(19) 0.0165(14) 0.0106(15) 0.0081(14)

loop_
_atom_type_symbol
_atom_type_description
_atom_type_scat_dispersion_real
_atom_type_scat_dispersion_imag
_atom_type_scat_source
C C 0.0033 0.0016 'International Tables Vol C Tables 4.2.6.8 and 6.1.1.4'
H H 0.0000 0.0000 'International Tables Vol C Tables 4.2.6.8 and 6.1.1.4'
Cr Cr 0.3209 0.6236 'International Tables Vol C Tables 4.2.6.8 and 6.1.1.4'
N N 0.0061 0.0033 'International Tables Vol C Tables 4.2.6.8 and 6.1.1.4'
O O 0.0106 0.0060 'International Tables Vol C Tables 4.2.6.8 and 6.1.1.4'

loop_
_geom_angle_atom_site_label_1
_geom_angle_atom_site_label_2
_geom_angle_atom_site_label_3
_geom_angle
_geom_angle_site_symmetry_1
_geom_angle_site_symmetry_3
_geom_angle_publ_flag
O1 Cr01 O8 89.74(10) . . ?
O1 Cr01 O3 96.25(9) . . ?
O1 Cr01 N1 91.77(10) . . ?
O1 Cr01 N2 172.89(10) . . ?
O2 Cr01 O1 93.38(9) . . ?
O2 Cr01 O8 90.07(10) . . ?
O2 Cr01 O3 91.12(10) . . ?
O2 Cr01 N1 174.59(10) . . ?
O2 Cr01 N2 92.63(9) . . ?
O3 Cr01 O8 173.82(10) . . ?
O3 Cr01 N1 89.98(10) . . ?
O3 Cr01 N2 87.42(10) . . ?
N1 Cr01 O8 88.28(11) . . ?
N1 Cr01 N2 82.12(10) . . ?
N2 Cr01 O8 86.46(10) . . ?
C10 O1 Cr01 127.73(19) . . ?
C20 O2 Cr01 127.70(19) . . ?
Cr01 O8 H8A 111(4) . . ?
Cr01 O8 H8B 108(4) . . ?
H8A O8 H8B 117(6) . . ?
C30 O3 Cr01 136.2(2) . . ?
C50 O5 H5A 109.5 . . ?
C21 O6 C60 116.2(3) . . ?
C11 O7 C70 116.1(2) . . ?
C1 N1 Cr01 113.1(2) . . ?
C16 N1 Cr01 124.5(2) . . ?
C16 N1 C1 122.3(3) . . ?
C2 N2 Cr01 112.63(19) . . ?
C26 N2 Cr01 124.6(2) . . ?
C26 N2 C2 122.7(3) . . ?
C2 C1 N1 116.1(3) . . ?
C6 C1 N1 124.5(3) . . ?
C6 C1 C2 119.4(3) . . ?
C1 C2 N2 115.8(3) . . ?
C3 C2 N2 123.7(3) . . ?
C3 C2 C1 120.5(3) . . ?
C2 C3 H3 120.6 . . ?
C4 C3 C2 118.9(3) . . ?
C4 C3 H3 120.6 . . ?
C3 C4 H4 119.5 . . ?
C5 C4 C3 120.9(3) . . ?
C5 C4 H4 119.5 . . ?
C4 C5 H5 119.7 . . ?
C4 C5 C6 120.6(3) . . ?
C6 C5 H5 119.7 . . ?
C1 C6 H6 120.2 . . ?
C5 C6 C1 119.6(3) . . ?
C5 C6 H6 120.2 . . ?
O1 C10 C11 118.2(3) . . ?
O1 C10 C15 124.4(3) . . ?
C15 C10 C11 117.4(3) . . ?
O7 C11 C10 113.6(3) . . ?
C12 C11 O7 125.0(3) . . ?
C12 C11 C10 121.3(3) . . ?
C11 C12 H12 119.8 . . ?
C11 C12 C13 120.5(3) . . ?
C13 C12 H12 119.8 . . ?
C12 C13 H13 120.2 . . ?
C14 C13 C12 119.6(3) . . ?
C14 C13 H13 120.2 . . ?
C13 C14 H14 119.3 . . ?
C13 C14 C15 121.4(3) . . ?
C15 C14 H14 119.3 . . ?
C10 C15 C14 119.7(3) . . ?
C10 C15 C16 123.5(3) . . ?
C14 C15 C16 116.7(3) . . ?
N1 C16 C15 126.2(3) . . ?
N1 C16 H16 116.9 . . ?
C15 C16 H16 116.9 . . ?
O2 C20 C21 117.6(3) . . ?
O2 C20 C25 124.8(3) . . ?
C25 C20 C21 117.5(3) . . ?
O6 C21 C20 113.2(3) . . ?
C22 C21 O6 125.0(3) . . ?
C22 C21 C20 121.8(3) . . ?
C21 C22 H22 119.9 . . ?
C21 C22 C23 120.1(3) . . ?
C23 C22 H22 119.9 . . ?
C22 C23 H23 120.2 . . ?
C24 C23 C22 119.7(3) . . ?
C24 C23 H23 120.2 . . ?
C23 C24 H24 119.3 . . ?
C23 C24 C25 121.4(3) . . ?
C25 C24 H24 119.3 . . ?
C20 C25 C26 123.8(3) . . ?
C24 C25 C20 119.4(3) . . ?
C24 C25 C26 116.6(3) . . ?
N2 C26 C25 125.9(3) . . ?
N2 C26 H26 117.0 . . ?
C25 C26 H26 117.0 . . ?
O3 C30 C31 118.1(3) . . ?
O4 C30 O3 121.0(3) . . ?
O4 C30 C31 120.8(3) . . ?
C30 C31 H31A 109.5 . . ?
C30 C31 H31B 109.5 . . ?
C30 C31 H31C 109.5 . . ?
H31A C31 H31B 109.5 . . ?
H31A C31 H31C 109.5 . . ?
H31B C31 H31C 109.5 . . ?
O5 C50 H50A 109.5 . . ?
O5 C50 H50B 109.5 . . ?
O5 C50 H50C 109.5 . . ?
H50A C50 H50B 109.5 . . ?
H50A C50 H50C 109.5 . . ?
H50B C50 H50C 109.5 . . ?
O6 C60 H60A 109.5 . . ?
O6 C60 H60B 109.5 . . ?
O6 C60 H60C 109.5 . . ?
H60A C60 H60B 109.5 . . ?
H60A C60 H60C 109.5 . . ?
H60B C60 H60C 109.5 . . ?
O7 C70 H70A 109.5 . . ?
O7 C70 H70B 109.5 . . ?
O7 C70 H70C 109.5 . . ?
H70A C70 H70B 109.5 . . ?
H70A C70 H70C 109.5 . . ?
H70B C70 H70C 109.5 . . ?

loop_
_geom_bond_atom_site_label_1
_geom_bond_atom_site_label_2
_geom_bond_distance
_geom_bond_site_symmetry_2
_geom_bond_publ_flag
Cr01 O1 1.936(2) . ?
Cr01 O2 1.926(2) . ?
Cr01 O8 2.037(3) . ?
Cr01 O3 1.953(2) . ?
Cr01 N1 2.014(3) . ?
Cr01 N2 2.019(2) . ?
O1 C10 1.316(4) . ?
O2 C20 1.315(4) . ?
O8 H8A 0.72(5) . ?
O8 H8B 0.62(5) . ?
O3 C30 1.286(4) . ?
O4 C30 1.239(4) . ?
O5 H5A 0.8400 . ?
O5 C50 1.386(5) . ?
O6 C21 1.378(4) . ?
O6 C60 1.425(4) . ?
O7 C11 1.375(4) . ?
O7 C70 1.434(4) . ?
N1 C1 1.421(4) . ?
N1 C16 1.298(4) . ?
N2 C2 1.434(4) . ?
N2 C26 1.294(4) . ?
C1 C2 1.399(4) . ?
C1 C6 1.398(4) . ?
C2 C3 1.396(4) . ?
C3 H3 0.9500 . ?
C3 C4 1.386(5) . ?
C4 H4 0.9500 . ?
C4 C5 1.378(5) . ?
C5 H5 0.9500 . ?
C5 C6 1.382(5) . ?
C6 H6 0.9500 . ?
C10 C11 1.427(4) . ?
C10 C15 1.414(4) . ?
C11 C12 1.370(5) . ?
C12 H12 0.9500 . ?
C12 C13 1.406(5) . ?
C13 H13 0.9500 . ?
C13 C14 1.360(5) . ?
C14 H14 0.9500 . ?
C14 C15 1.415(5) . ?
C15 C16 1.440(4) . ?
C16 H16 0.9500 . ?
C20 C21 1.420(4) . ?
C20 C25 1.420(4) . ?
C21 C22 1.369(5) . ?
C22 H22 0.9500 . ?
C22 C23 1.410(5) . ?
C23 H23 0.9500 . ?
C23 C24 1.364(5) . ?
C24 H24 0.9500 . ?
C24 C25 1.417(4) . ?
C25 C26 1.437(4) . ?
C26 H26 0.9500 . ?
C30 C31 1.506(5) . ?
C31 H31A 0.9800 . ?
C31 H31B 0.9800 . ?
C31 H31C 0.9800 . ?
C50 H50A 0.9800 . ?
C50 H50B 0.9800 . ?
C50 H50C 0.9800 . ?
C60 H60A 0.9800 . ?
C60 H60B 0.9800 . ?
C60 H60C 0.9800 . ?
C70 H70A 0.9800 . ?
C70 H70B 0.9800 . ?
C70 H70C 0.9800 . ?

loop_
_geom_torsion_atom_site_label_1
_geom_torsion_atom_site_label_2
_geom_torsion_atom_site_label_3
_geom_torsion_atom_site_label_4
_geom_torsion
_geom_torsion_site_symmetry_1
_geom_torsion_site_symmetry_2
_geom_torsion_site_symmetry_3
_geom_torsion_site_symmetry_4
_geom_torsion_publ_flag
Cr01 O1 C10 C11 170.2(2) . . . . ?
Cr01 O1 C10 C15 -10.6(5) . . . . ?
Cr01 O2 C20 C21 179.6(2) . . . . ?
Cr01 O2 C20 C25 0.8(4) . . . . ?
Cr01 O3 C30 O4 -145.9(3) . . . . ?
Cr01 O3 C30 C31 35.1(5) . . . . ?
Cr01 N1 C1 C2 5.1(3) . . . . ?
Cr01 N1 C1 C6 -175.0(3) . . . . ?
Cr01 N1 C16 C15 4.6(5) . . . . ?
Cr01 N2 C2 C1 -1.9(3) . . . . ?
Cr01 N2 C2 C3 177.9(3) . . . . ?
Cr01 N2 C26 C25 -4.8(4) . . . . ?
O1 C10 C11 O7 0.9(4) . . . . ?
O1 C10 C11 C12 -179.4(3) . . . . ?
O1 C10 C15 C14 -179.4(3) . . . . ?
O1 C10 C15 C16 -2.3(5) . . . . ?
O2 C20 C21 O6 -0.9(4) . . . . ?
O2 C20 C21 C22 179.9(3) . . . . ?
O2 C20 C25 C24 180.0(3) . . . . ?
O2 C20 C25 C26 3.8(5) . . . . ?
O6 C21 C22 C23 -178.2(3) . . . . ?
O7 C11 C12 C13 178.5(3) . . . . ?
N1 C1 C2 N2 -2.1(4) . . . . ?
N1 C1 C2 C3 178.1(3) . . . . ?
N1 C1 C6 C5 -177.6(3) . . . . ?
N2 C2 C3 C4 -180.0(3) . . . . ?
C1 N1 C16 C15 -179.2(3) . . . . ?
C1 C2 C3 C4 -0.2(5) . . . . ?
C2 N2 C26 C25 177.2(3) . . . . ?
C2 C1 C6 C5 2.4(5) . . . . ?
C2 C3 C4 C5 1.8(5) . . . . ?
C3 C4 C5 C6 -1.2(6) . . . . ?
C4 C5 C6 C1 -0.8(5) . . . . ?
C6 C1 C2 N2 178.0(3) . . . . ?
C6 C1 C2 C3 -1.9(5) . . . . ?
C10 C11 C12 C13 -1.1(5) . . . . ?
C10 C15 C16 N1 5.2(6) . . . . ?
C11 C10 C15 C14 -0.3(5) . . . . ?
C11 C10 C15 C16 176.9(3) . . . . ?
C11 C12 C13 C14 -0.2(5) . . . . ?
C12 C13 C14 C15 1.3(6) . . . . ?
C13 C14 C15 C10 -1.0(5) . . . . ?
C13 C14 C15 C16 -178.4(3) . . . . ?
C14 C15 C16 N1 -177.6(3) . . . . ?
C15 C10 C11 O7 -178.3(3) . . . . ?
C15 C10 C11 C12 1.3(5) . . . . ?
C16 N1 C1 C2 -171.6(3) . . . . ?
C16 N1 C1 C6 8.4(5) . . . . ?
C20 C21 C22 C23 0.9(5) . . . . ?
C20 C25 C26 N2 -1.4(5) . . . . ?
C21 C20 C25 C24 1.1(4) . . . . ?
C21 C20 C25 C26 -175.1(3) . . . . ?
C21 C22 C23 C24 -0.7(5) . . . . ?
C22 C23 C24 C25 0.7(5) . . . . ?
C23 C24 C25 C20 -0.9(5) . . . . ?
C23 C24 C25 C26 175.5(3) . . . . ?
C24 C25 C26 N2 -177.7(3) . . . . ?
C25 C20 C21 O6 178.1(3) . . . . ?
C25 C20 C21 C22 -1.1(5) . . . . ?
C26 N2 C2 C1 176.3(3) . . . . ?
C26 N2 C2 C3 -3.9(5) . . . . ?
C60 O6 C21 C20 178.4(3) . . . . ?
C60 O6 C21 C22 -2.4(5) . . . . ?
C70 O7 C11 C10 175.4(3) . . . . ?
C70 O7 C11 C12 -4.2(5) . . . . ?
